data_2225140
loop_
_publ_author_name
'Fun, Hoong-Kun'
'Chantrapromma, Suchada'
'Maity, Annada C.'
'Goswami, Shyamaprosad'

_publ_section_title
;
 2,9-Bis(trichloromethyl)-1,10-phenanthroline
;
_journal_coeditor_code WN2373
_journal_issue 2
_journal_name_full 'Acta Crystallographica Section E'
_journal_page_first o424
_journal_paper_doi 10.1107/S1600536810002035
_journal_volume 66
_journal_year 2010
_chemical_formula_iupac 'C14 H6 Cl6 N2'
_chemical_formula_moiety 'C14 H6 Cl6 N2'
_chemical_formula_sum 'C14 H6 Cl6 N2'
_chemical_formula_weight 414.91
_chemical_name_systematic
;
2,9-Bis(trichloromethyl)-1,10-phenanthroline
;
_space_group_IT_number 14
_symmetry_cell_setting monoclinic
_symmetry_space_group_name_Hall '-P 2ybc'
_symmetry_space_group_name_H-M 'P 1 21/c 1'
_atom_sites_solution_hydrogens geom
_atom_sites_solution_primary direct
_atom_sites_solution_secondary difmap
_audit_creation_method SHELXL-97
_cell_angle_alpha 90.00
_cell_angle_beta 114.6890(10)
_cell_angle_gamma 90.00
_cell_formula_units_Z 8
_cell_length_a 24.3001(6)
_cell_length_b 6.8825(2)
_cell_length_c 20.3461(5)
_cell_measurement_reflns_used 13520
_cell_measurement_temperature 100
_cell_measurement_theta_max 35.00
_cell_measurement_theta_min 0.92
_cell_volume 3091.74(14)
_computing_cell_refinement 'SAINT (Bruker, 2005)'
_computing_data_collection 'APEX2 (Bruker, 2005)'
_computing_data_reduction 'SAINT (Bruker, 2005)'
_computing_molecular_graphics 'SHELXTL (Sheldrick, 2008)'
_computing_publication_material
;
SHELXTL (Sheldrick, 2008) and PLATON (Spek, 2009)
;
_computing_structure_refinement 'SHELXTL (Sheldrick, 2008)'
_computing_structure_solution 'SHELXTL (Sheldrick, 2008)'
_diffrn_ambient_temperature 100
_diffrn_measured_fraction_theta_full 0.993
_diffrn_measured_fraction_theta_max 0.993
_diffrn_measurement_device_type 'Bruker APEXII CCD area-detector'
_diffrn_measurement_method '\f and \w scans'
_diffrn_radiation_monochromator graphite
_diffrn_radiation_source 'sealed tube'
_diffrn_radiation_type MoK\a
_diffrn_radiation_wavelength 0.71073
_diffrn_reflns_av_R_equivalents 0.0539
_diffrn_reflns_av_sigmaI/netI 0.0514
_diffrn_reflns_limit_h_max 39
_diffrn_reflns_limit_h_min -34
_diffrn_reflns_limit_k_max 11
_diffrn_reflns_limit_k_min -11
_diffrn_reflns_limit_l_max 32
_diffrn_reflns_limit_l_min -32
_diffrn_reflns_number 63570
_diffrn_reflns_theta_full 35.00
_diffrn_reflns_theta_max 35.00
_diffrn_reflns_theta_min 0.92
_diffrn_standards_number 0
_exptl_absorpt_coefficient_mu 1.105
_exptl_absorpt_correction_T_max 0.8984
_exptl_absorpt_correction_T_min 0.5607
_exptl_absorpt_correction_type multi-scan
_exptl_absorpt_process_details '(SADABS; Bruker, 2005)'
_exptl_crystal_colour Colorless
_exptl_crystal_density_diffrn 1.783
_exptl_crystal_density_method 'not measured'
_exptl_crystal_description Plate
_exptl_crystal_F_000 1648
_exptl_crystal_size_max 0.59
_exptl_crystal_size_mid 0.36
_exptl_crystal_size_min 0.10
_refine_diff_density_max 0.597
_refine_diff_density_min -0.542
_refine_ls_extinction_method none
_refine_ls_goodness_of_fit_ref 1.057
_refine_ls_hydrogen_treatment constr
_refine_ls_matrix_type full
_refine_ls_number_parameters 397
_refine_ls_number_reflns 13520
_refine_ls_number_restraints 0
_refine_ls_restrained_S_all 1.057
_refine_ls_R_factor_all 0.0714
_refine_ls_R_factor_gt 0.0417
_refine_ls_shift/su_max 0.003
_refine_ls_shift/su_mean 0.000
_refine_ls_structure_factor_coef Fsqd
_refine_ls_weighting_details 'calc w=1/[\s^2^(Fo^2^)+(0.0401P)^2^+1.5309P] where P=(Fo^2^+2Fc^2^)/3'
_refine_ls_weighting_scheme calc
_refine_ls_wR_factor_gt 0.0891
_refine_ls_wR_factor_ref 0.1052
_reflns_number_gt 9474
_reflns_number_total 13520
_reflns_threshold_expression I>2\s(I)
_cod_data_source_file wn2373.cif
_cod_data_source_block I
_cod_depositor_comments
;
The following automatic conversions were performed:
'_symmetry_cell_setting' value 'Monoclinic' changed to 'monoclinic'
according to '/home/saulius/struct/CIF-dictionaries/cif_core.dic'
dictionary named 'cif_core.dic' version 2.4.1 from 2010-06-29.

Automatic conversion script
Id: cif_fix_enum 1527 2010-12-29 10:47:43Z saulius 

The following automatic conversions were performed:

'_symmetry_cell_setting' value 'Monoclinic' changed to 'monoclinic'
according to /home/saulius/struct/CIF-dictionaries/cif_core.dic
dictionary named 'cif_core.dic' version 2.4.1 from 2010-06-29.

Automatic conversion script
Id: cif_fix_values 1715 2011-07-08 13:25:40Z adriana 
;
_cod_original_sg_symbol_H-M 'P 21/c'
_cod_database_code 2225140
_cod_database_fobs_code 2225140

loop_
_symmetry_equiv_pos_as_xyz
'x, y, z'
'-x, y+1/2, -z+1/2'
'-x, -y, -z'
'x, -y-1/2, z-1/2'

loop_
_atom_site_type_symbol
_atom_site_label
_atom_site_fract_x
_atom_site_fract_y
_atom_site_fract_z
_atom_site_U_iso_or_equiv
_atom_site_adp_type
_atom_site_calc_flag
_atom_site_refinement_flags
_atom_site_occupancy
_atom_site_disorder_assembly
_atom_site_disorder_group
Cl Cl1A 0.334774(19) 0.88628(7) 0.25606(2) 0.02086(9) Uani d . 1 . .
Cl Cl2A 0.242550(19) 0.81155(7) 0.30569(2) 0.02246(9) Uani d . 1 . .
Cl Cl3A 0.301547(19) 0.49030(6) 0.26994(2) 0.01983(9) Uani d . 1 . .
Cl Cl4A 0.55485(2) 0.64013(8) 0.29133(3) 0.02921(11) Uani d . 1 . .
Cl Cl5A 0.679947(19) 0.72747(7) 0.37576(2) 0.02217(9) Uani d . 1 . .
Cl Cl6A 0.59362(2) 1.03890(7) 0.31954(3) 0.02459(10) Uani d . 1 . .
N N1A 0.41730(6) 0.7423(2) 0.39518(8) 0.0142(3) Uani d . 1 . .
N N2A 0.53663(6) 0.7752(2) 0.41504(8) 0.0150(3) Uani d . 1 . .
C C1A 0.36107(7) 0.7161(2) 0.38719(9) 0.0148(3) Uani d . 1 . .
C C2A 0.34427(8) 0.6758(3) 0.44406(9) 0.0170(3) Uani d . 1 . .
H H2AA 0.3041 0.6512 0.4352 0.020 Uiso calc R 1 . .
C C3A 0.38910(8) 0.6741(3) 0.51314(10) 0.0164(3) Uani d . 1 . .
H H3AA 0.3795 0.6497 0.5521 0.020 Uiso calc R 1 . .
C C4A 0.44947(7) 0.7094(2) 0.52491(9) 0.0150(3) Uani d . 1 . .
C C5A 0.49733(8) 0.7192(2) 0.59632(9) 0.0164(3) Uani d . 1 . .
H H5AA 0.4888 0.6984 0.6363 0.020 Uiso calc R 1 . .
C C6A 0.55494(8) 0.7584(2) 0.60616(9) 0.0165(3) Uani d . 1 . .
H H6AA 0.5852 0.7696 0.6528 0.020 Uiso calc R 1 . .
C C7A 0.56969(7) 0.7830(2) 0.54558(9) 0.0145(3) Uani d . 1 . .
C C8A 0.62916(7) 0.8199(2) 0.55361(9) 0.0165(3) Uani d . 1 . .
H H8AA 0.6601 0.8368 0.5995 0.020 Uiso calc R 1 . .
C C9A 0.64155(8) 0.8310(3) 0.49404(10) 0.0170(3) Uani d . 1 . .
H H9AA 0.6805 0.8572 0.4985 0.020 Uiso calc R 1 . .
C C10A 0.59347(7) 0.8014(2) 0.42572(9) 0.0150(3) Uani d . 1 . .
C C11A 0.52411(7) 0.7680(2) 0.47387(9) 0.0138(3) Uani d . 1 . .
C C12A 0.46148(7) 0.7381(2) 0.46339(9) 0.0133(3) Uani d . 1 . .
C C13A 0.31304(7) 0.7276(2) 0.30927(9) 0.0155(3) Uani d . 1 . .
C C14A 0.60462(7) 0.8011(3) 0.35693(9) 0.0161(3) Uani d . 1 . .
Cl Cl1B 0.83130(2) 0.36601(7) 0.57545(3) 0.02271(9) Uani d . 1 . .
Cl Cl2B 0.74008(2) 0.25940(8) 0.43624(3) 0.02710(11) Uani d . 1 . .
Cl Cl3B 0.807802(19) -0.03889(6) 0.53631(2) 0.02007(9) Uani d . 1 . .
Cl Cl4B 1.05051(2) 0.13826(8) 0.76066(2) 0.02696(11) Uani d . 1 . .
Cl Cl5B 1.177123(19) 0.19488(7) 0.80031(2) 0.02159(9) Uani d . 1 . .
Cl Cl6B 1.09840(2) 0.52724(7) 0.77611(2) 0.02242(9) Uani d . 1 . .
N N1B 0.91644(6) 0.2259(2) 0.52083(8) 0.0149(3) Uani d . 1 . .
N N2B 1.03543(6) 0.2648(2) 0.62009(8) 0.0143(3) Uani d . 1 . .
C C1B 0.86038(7) 0.1972(2) 0.47266(9) 0.0150(3) Uani d . 1 . .
C C2B 0.84362(8) 0.1635(3) 0.39875(9) 0.0175(3) Uani d . 1 . .
H H2BA 0.8037 0.1363 0.3676 0.021 Uiso calc R 1 . .
C C3B 0.88840(8) 0.1721(3) 0.37394(9) 0.0170(3) Uani d . 1 . .
H H3BA 0.8789 0.1524 0.3252 0.020 Uiso calc R 1 . .
C C4B 0.94853(7) 0.2108(2) 0.42278(9) 0.0149(3) Uani d . 1 . .
C C5B 0.99605(8) 0.2322(2) 0.39896(9) 0.0163(3) Uani d . 1 . .
H H5BA 0.9876 0.2163 0.3503 0.020 Uiso calc R 1 . .
C C6B 1.05313(8) 0.2754(3) 0.44695(10) 0.0170(3) Uani d . 1 . .
H H6BA 1.0831 0.2953 0.4305 0.020 Uiso calc R 1 . .
C C7B 1.06805(7) 0.2908(2) 0.52255(9) 0.0148(3) Uani d . 1 . .
C C8B 1.12731(8) 0.3302(2) 0.57408(10) 0.0166(3) Uani d . 1 . .
H H8BA 1.1580 0.3539 0.5591 0.020 Uiso calc R 1 . .
C C9B 1.13989(8) 0.3336(3) 0.64646(10) 0.0171(3) Uani d . 1 . .
H H9BA 1.1786 0.3611 0.6811 0.021 Uiso calc R 1 . .
C C10B 1.09210(7) 0.2938(2) 0.66644(9) 0.0146(3) Uani d . 1 . .
C C11B 1.02291(7) 0.2647(2) 0.54862(9) 0.0139(3) Uani d . 1 . .
C C12B 0.96058(7) 0.2317(2) 0.49680(9) 0.0137(3) Uani d . 1 . .
C C13B 0.81276(7) 0.1983(3) 0.50346(9) 0.0159(3) Uani d . 1 . .
C C14B 1.10337(7) 0.2871(3) 0.74605(9) 0.0159(3) Uani d . 1 . .

loop_
_atom_site_aniso_label
_atom_site_aniso_U_11
_atom_site_aniso_U_22
_atom_site_aniso_U_33
_atom_site_aniso_U_12
_atom_site_aniso_U_13
_atom_site_aniso_U_23
Cl1A 0.02068(19) 0.0238(2) 0.01618(18) -0.00383(15) 0.00582(15) 0.00361(16)
Cl2A 0.01529(18) 0.0299(2) 0.0216(2) 0.00706(15) 0.00717(16) 0.00172(17)
Cl3A 0.01796(18) 0.01901(19) 0.0200(2) -0.00169(14) 0.00547(15) -0.00399(15)
Cl4A 0.0277(2) 0.0436(3) 0.0195(2) -0.0168(2) 0.01296(18) -0.0111(2)
Cl5A 0.01725(19) 0.0279(2) 0.0222(2) 0.00705(15) 0.00910(16) 0.00110(17)
Cl6A 0.0264(2) 0.0251(2) 0.0277(2) 0.00896(17) 0.01677(19) 0.01139(18)
N1A 0.0136(6) 0.0136(6) 0.0153(6) 0.0006(5) 0.0059(5) 0.0001(5)
N2A 0.0151(6) 0.0146(6) 0.0156(6) 0.0006(5) 0.0068(5) 0.0008(5)
C1A 0.0141(7) 0.0134(7) 0.0159(7) 0.0004(5) 0.0054(6) -0.0016(6)
C2A 0.0139(7) 0.0192(8) 0.0185(8) -0.0009(6) 0.0074(6) 0.0001(6)
C3A 0.0185(8) 0.0171(8) 0.0165(7) 0.0004(6) 0.0101(6) 0.0003(6)
C4A 0.0167(7) 0.0123(7) 0.0170(7) 0.0019(5) 0.0081(6) 0.0004(6)
C5A 0.0198(8) 0.0158(7) 0.0136(7) 0.0021(6) 0.0071(6) 0.0005(6)
C6A 0.0181(8) 0.0151(7) 0.0149(7) 0.0012(6) 0.0055(6) -0.0005(6)
C7A 0.0149(7) 0.0126(7) 0.0156(7) 0.0003(5) 0.0058(6) 0.0007(6)
C8A 0.0150(7) 0.0157(7) 0.0165(7) -0.0015(5) 0.0042(6) -0.0015(6)
C9A 0.0145(7) 0.0179(8) 0.0183(8) -0.0027(6) 0.0065(6) -0.0001(6)
C10A 0.0149(7) 0.0149(7) 0.0154(7) 0.0006(5) 0.0063(6) 0.0018(6)
C11A 0.0136(7) 0.0129(7) 0.0148(7) 0.0010(5) 0.0057(6) 0.0005(6)
C12A 0.0148(7) 0.0113(7) 0.0143(7) 0.0008(5) 0.0065(6) -0.0002(6)
C13A 0.0136(7) 0.0162(7) 0.0171(7) -0.0001(5) 0.0070(6) -0.0006(6)
C14A 0.0141(7) 0.0182(8) 0.0162(7) -0.0004(5) 0.0066(6) 0.0013(6)
Cl1B 0.0236(2) 0.0236(2) 0.0259(2) -0.00425(16) 0.01529(18) -0.00761(17)
Cl2B 0.01594(19) 0.0422(3) 0.0212(2) 0.01094(18) 0.00581(16) 0.0069(2)
Cl3B 0.01827(18) 0.01960(19) 0.0235(2) -0.00159(14) 0.00980(16) 0.00239(16)
Cl4B 0.0246(2) 0.0411(3) 0.0172(2) -0.01349(19) 0.01067(17) -0.00318(19)
Cl5B 0.01830(19) 0.0254(2) 0.0204(2) 0.00703(15) 0.00734(16) 0.00478(17)
Cl6B 0.0233(2) 0.0233(2) 0.01712(19) 0.00652(15) 0.00497(16) -0.00445(16)
N1B 0.0153(6) 0.0140(6) 0.0156(6) 0.0010(5) 0.0067(5) 0.0008(5)
N2B 0.0145(6) 0.0138(6) 0.0152(6) 0.0006(5) 0.0068(5) -0.0012(5)
C1B 0.0150(7) 0.0141(7) 0.0160(7) 0.0011(5) 0.0066(6) 0.0013(6)
C2B 0.0172(8) 0.0176(8) 0.0160(7) -0.0008(6) 0.0053(6) 0.0001(6)
C3B 0.0204(8) 0.0161(8) 0.0139(7) 0.0008(6) 0.0064(6) -0.0006(6)
C4B 0.0172(7) 0.0121(7) 0.0148(7) 0.0016(5) 0.0061(6) 0.0016(6)
C5B 0.0208(8) 0.0166(8) 0.0138(7) 0.0020(6) 0.0095(6) 0.0021(6)
C6B 0.0192(8) 0.0164(8) 0.0191(8) 0.0018(6) 0.0117(7) 0.0026(6)
C7B 0.0157(7) 0.0118(7) 0.0177(7) 0.0005(5) 0.0077(6) 0.0002(6)
C8B 0.0158(7) 0.0161(7) 0.0209(8) -0.0002(5) 0.0105(6) -0.0001(6)
C9B 0.0150(7) 0.0173(8) 0.0187(8) -0.0016(6) 0.0068(6) -0.0020(6)
C10B 0.0158(7) 0.0138(7) 0.0152(7) -0.0003(5) 0.0074(6) -0.0017(6)
C11B 0.0158(7) 0.0111(7) 0.0160(7) 0.0005(5) 0.0078(6) -0.0003(6)
C12B 0.0149(7) 0.0116(7) 0.0154(7) 0.0007(5) 0.0070(6) 0.0000(6)
C13B 0.0127(7) 0.0174(7) 0.0161(7) 0.0008(5) 0.0045(6) 0.0010(6)
C14B 0.0124(7) 0.0198(8) 0.0145(7) -0.0002(5) 0.0046(6) -0.0013(6)

loop_
_atom_type_symbol
_atom_type_description
_atom_type_scat_dispersion_real
_atom_type_scat_dispersion_imag
_atom_type_scat_source
C C 0.0033 0.0016 'International Tables Vol C Tables 4.2.6.8 and 6.1.1.4'
H H 0.0000 0.0000 'International Tables Vol C Tables 4.2.6.8 and 6.1.1.4'
N N 0.0061 0.0033 'International Tables Vol C Tables 4.2.6.8 and 6.1.1.4'
Cl Cl 0.1484 0.1585 'International Tables Vol C Tables 4.2.6.8 and 6.1.1.4'

loop_
_geom_angle_atom_site_label_1
_geom_angle_atom_site_label_2
_geom_angle_atom_site_label_3
_geom_angle_site_symmetry_1
_geom_angle_site_symmetry_3
_geom_angle
_geom_angle_publ_flag
C1A N1A C12A . . 117.40(15) ?
C10A N2A C11A . . 117.80(14) ?
N1A C1A C2A . . 124.57(15) ?
N1A C1A C13A . . 115.06(15) ?
C2A C1A C13A . . 120.35(15) ?
C3A C2A C1A . . 117.74(15) ?
C3A C2A H2AA . . 121.1 ?
C1A C2A H2AA . . 121.1 ?
C2A C3A C4A . . 119.90(16) ?
C2A C3A H3AA . . 120.0 ?
C4A C3A H3AA . . 120.0 ?
C3A C4A C12A . . 117.41(15) ?
C3A C4A C5A . . 121.86(16) ?
C12A C4A C5A . . 120.72(15) ?
C6A C5A C4A . . 120.61(16) ?
C6A C5A H5AA . . 119.7 ?
C4A C5A H5AA . . 119.7 ?
C5A C6A C7A . . 120.75(16) ?
C5A C6A H6AA . . 119.6 ?
C7A C6A H6AA . . 119.6 ?
C8A C7A C11A . . 117.04(16) ?
C8A C7A C6A . . 122.40(15) ?
C11A C7A C6A . . 120.55(15) ?
C9A C8A C7A . . 120.16(16) ?
C9A C8A H8AA . . 119.9 ?
C7A C8A H8AA . . 119.9 ?
C8A C9A C10A . . 117.89(16) ?
C8A C9A H9AA . . 121.1 ?
C10A C9A H9AA . . 121.1 ?
N2A C10A C9A . . 124.26(16) ?
N2A C10A C14A . . 114.98(14) ?
C9A C10A C14A . . 120.75(15) ?
N2A C11A C7A . . 122.63(15) ?
N2A C11A C12A . . 118.78(14) ?
C7A C11A C12A . . 118.57(15) ?
N1A C12A C4A . . 122.83(15) ?
N1A C12A C11A . . 118.56(15) ?
C4A C12A C11A . . 118.60(14) ?
C1A C13A Cl1A . . 111.92(12) ?
C1A C13A Cl2A . . 111.35(12) ?
Cl1A C13A Cl2A . . 107.65(9) ?
C1A C13A Cl3A . . 109.01(11) ?
Cl1A C13A Cl3A . . 108.73(9) ?
Cl2A C13A Cl3A . . 108.08(9) ?
C10A C14A Cl4A . . 111.35(12) ?
C10A C14A Cl6A . . 109.72(12) ?
Cl4A C14A Cl6A . . 108.72(9) ?
C10A C14A Cl5A . . 111.23(11) ?
Cl4A C14A Cl5A . . 107.56(10) ?
Cl6A C14A Cl5A . . 108.16(9) ?
C1B N1B C12B . . 117.69(15) ?
C10B N2B C11B . . 117.80(15) ?
N1B C1B C2B . . 124.64(16) ?
N1B C1B C13B . . 114.72(15) ?
C2B C1B C13B . . 120.63(15) ?
C3B C2B C1B . . 117.71(16) ?
C3B C2B H2BA . . 121.1 ?
C1B C2B H2BA . . 121.1 ?
C2B C3B C4B . . 119.67(16) ?
C2B C3B H3BA . . 120.2 ?
C4B C3B H3BA . . 120.2 ?
C3B C4B C12B . . 117.55(16) ?
C3B C4B C5B . . 121.71(16) ?
C12B C4B C5B . . 120.73(15) ?
C6B C5B C4B . . 120.36(16) ?
C6B C5B H5BA . . 119.8 ?
C4B C5B H5BA . . 119.8 ?
C5B C6B C7B . . 121.01(16) ?
C5B C6B H6BA . . 119.5 ?
C7B C6B H6BA . . 119.5 ?
C8B C7B C11B . . 117.17(16) ?
C8B C7B C6B . . 122.41(16) ?
C11B C7B C6B . . 120.41(15) ?
C9B C8B C7B . . 120.10(16) ?
C9B C8B H8BA . . 119.9 ?
C7B C8B H8BA . . 119.9 ?
C8B C9B C10B . . 117.73(15) ?
C8B C9B H9BA . . 121.1 ?
C10B C9B H9BA . . 121.1 ?
N2B C10B C9B . . 124.30(16) ?
N2B C10B C14B . . 115.15(15) ?
C9B C10B C14B . . 120.54(15) ?
N2B C11B C7B . . 122.70(15) ?
N2B C11B C12B . . 118.42(15) ?
C7B C11B C12B . . 118.86(15) ?
N1B C12B C4B . . 122.58(15) ?
N1B C12B C11B . . 118.99(15) ?
C4B C12B C11B . . 118.42(15) ?
C1B C13B Cl1B . . 111.59(12) ?
C1B C13B Cl2B . . 111.42(12) ?
Cl1B C13B Cl2B . . 108.11(9) ?
C1B C13B Cl3B . . 109.25(11) ?
Cl1B C13B Cl3B . . 108.67(9) ?
Cl2B C13B Cl3B . . 107.68(9) ?
C10B C14B Cl4B . . 112.10(11) ?
C10B C14B Cl5B . . 110.87(12) ?
Cl4B C14B Cl5B . . 107.66(9) ?
C10B C14B Cl6B . . 109.13(12) ?
Cl4B C14B Cl6B . . 108.79(9) ?
Cl5B C14B Cl6B . . 108.17(9) ?

loop_
_geom_bond_atom_site_label_1
_geom_bond_atom_site_label_2
_geom_bond_site_symmetry_2
_geom_bond_distance
_geom_bond_publ_flag
Cl1A C13A . 1.7667(18) ?
Cl2A C13A . 1.7800(17) ?
Cl3A C13A . 1.7887(18) ?
Cl4A C14A . 1.7673(18) ?
Cl5A C14A . 1.7800(17) ?
Cl6A C14A . 1.7772(18) ?
N1A C1A . 1.319(2) ?
N1A C12A . 1.354(2) ?
N2A C10A . 1.318(2) ?
N2A C11A . 1.353(2) ?
C1A C2A . 1.406(2) ?
C1A C13A . 1.529(2) ?
C2A C3A . 1.372(2) ?
C2A H2AA . 0.9300 ?
C3A C4A . 1.405(2) ?
C3A H3AA . 0.9300 ?
C4A C12A . 1.413(2) ?
C4A C5A . 1.434(2) ?
C5A C6A . 1.356(2) ?
C5A H5AA . 0.9300 ?
C6A C7A . 1.430(2) ?
C6A H6AA . 0.9300 ?
C7A C8A . 1.408(2) ?
C7A C11A . 1.420(2) ?
C8A C9A . 1.368(3) ?
C8A H8AA . 0.9300 ?
C9A C10A . 1.408(2) ?
C9A H9AA . 0.9300 ?
C10A C14A . 1.533(2) ?
C11A C12A . 1.461(2) ?
Cl1B C13B . 1.7690(18) ?
Cl2B C13B . 1.7746(17) ?
Cl3B C13B . 1.7870(18) ?
Cl4B C14B . 1.7625(18) ?
Cl5B C14B . 1.7834(17) ?
Cl6B C14B . 1.7839(18) ?
N1B C1B . 1.319(2) ?
N1B C12B . 1.352(2) ?
N2B C10B . 1.319(2) ?
N2B C11B . 1.355(2) ?
C1B C2B . 1.403(2) ?
C1B C13B . 1.529(2) ?
C2B C3B . 1.379(3) ?
C2B H2BA . 0.9300 ?
C3B C4B . 1.408(2) ?
C3B H3BA . 0.9300 ?
C4B C12B . 1.416(2) ?
C4B C5B . 1.434(2) ?
C5B C6B . 1.354(2) ?
C5B H5BA . 0.9300 ?
C6B C7B . 1.429(2) ?
C6B H6BA . 0.9300 ?
C7B C8B . 1.409(2) ?
C7B C11B . 1.415(2) ?
C8B C9B . 1.373(3) ?
C8B H8BA . 0.9300 ?
C9B C10B . 1.408(2) ?
C9B H9BA . 0.9300 ?
C10B C14B . 1.526(2) ?
C11B C12B . 1.457(2) ?

loop_
_geom_torsion_atom_site_label_1
_geom_torsion_atom_site_label_2
_geom_torsion_atom_site_label_3
_geom_torsion_atom_site_label_4
_geom_torsion_site_symmetry_1
_geom_torsion_site_symmetry_2
_geom_torsion_site_symmetry_3
_geom_torsion_site_symmetry_4
_geom_torsion
_geom_torsion_publ_flag
C12A N1A C1A C2A . . . . -3.0(2) ?
C12A N1A C1A C13A . . . . 178.49(14) ?
N1A C1A C2A C3A . . . . 3.8(3) ?
C13A C1A C2A C3A . . . . -177.75(15) ?
C1A C2A C3A C4A . . . . -0.8(3) ?
C2A C3A C4A C12A . . . . -2.4(2) ?
C2A C3A C4A C5A . . . . 176.67(16) ?
C3A C4A C5A C6A . . . . -178.26(16) ?
C12A C4A C5A C6A . . . . 0.8(3) ?
C4A C5A C6A C7A . . . . -2.6(3) ?
C5A C6A C7A C8A . . . . -178.65(17) ?
C5A C6A C7A C11A . . . . 0.5(3) ?
C11A C7A C8A C9A . . . . -3.0(2) ?
C6A C7A C8A C9A . . . . 176.17(16) ?
C7A C8A C9A C10A . . . . -1.0(3) ?
C11A N2A C10A C9A . . . . -2.9(3) ?
C11A N2A C10A C14A . . . . 178.02(14) ?
C8A C9A C10A N2A . . . . 4.2(3) ?
C8A C9A C10A C14A . . . . -176.80(16) ?
C10A N2A C11A C7A . . . . -1.5(2) ?
C10A N2A C11A C12A . . . . -179.67(15) ?
C8A C7A C11A N2A . . . . 4.4(2) ?
C6A C7A C11A N2A . . . . -174.77(15) ?
C8A C7A C11A C12A . . . . -177.43(15) ?
C6A C7A C11A C12A . . . . 3.4(2) ?
C1A N1A C12A C4A . . . . -0.7(2) ?
C1A N1A C12A C11A . . . . -179.56(15) ?
C3A C4A C12A N1A . . . . 3.3(2) ?
C5A C4A C12A N1A . . . . -175.76(15) ?
C3A C4A C12A C11A . . . . -177.82(15) ?
C5A C4A C12A C11A . . . . 3.1(2) ?
N2A C11A C12A N1A . . . . -8.0(2) ?
C7A C11A C12A N1A . . . . 173.80(15) ?
N2A C11A C12A C4A . . . . 173.16(15) ?
C7A C11A C12A C4A . . . . -5.1(2) ?
N1A C1A C13A Cl1A . . . . -30.18(18) ?
C2A C1A C13A Cl1A . . . . 151.19(14) ?
N1A C1A C13A Cl2A . . . . -150.73(13) ?
C2A C1A C13A Cl2A . . . . 30.6(2) ?
N1A C1A C13A Cl3A . . . . 90.12(16) ?
C2A C1A C13A Cl3A . . . . -88.50(17) ?
N2A C10A C14A Cl4A . . . . -33.57(19) ?
C9A C10A C14A Cl4A . . . . 147.36(14) ?
N2A C10A C14A Cl6A . . . . 86.84(16) ?
C9A C10A C14A Cl6A . . . . -92.23(17) ?
N2A C10A C14A Cl5A . . . . -153.53(13) ?
C9A C10A C14A Cl5A . . . . 27.4(2) ?
C12B N1B C1B C2B . . . . 3.0(2) ?
C12B N1B C1B C13B . . . . -178.33(14) ?
N1B C1B C2B C3B . . . . -3.9(3) ?
C13B C1B C2B C3B . . . . 177.48(15) ?
C1B C2B C3B C4B . . . . 0.9(3) ?
C2B C3B C4B C12B . . . . 2.5(2) ?
C2B C3B C4B C5B . . . . -176.39(16) ?
C3B C4B C5B C6B . . . . 177.95(17) ?
C12B C4B C5B C6B . . . . -0.9(3) ?
C4B C5B C6B C7B . . . . 3.2(3) ?
C5B C6B C7B C8B . . . . 178.21(17) ?
C5B C6B C7B C11B . . . . -1.2(3) ?
C11B C7B C8B C9B . . . . 2.8(2) ?
C6B C7B C8B C9B . . . . -176.64(16) ?
C7B C8B C9B C10B . . . . 0.9(3) ?
C11B N2B C10B C9B . . . . 3.1(2) ?
C11B N2B C10B C14B . . . . -178.51(14) ?
C8B C9B C10B N2B . . . . -4.1(3) ?
C8B C9B C10B C14B . . . . 177.53(16) ?
C10B N2B C11B C7B . . . . 1.2(2) ?
C10B N2B C11B C12B . . . . 179.64(15) ?
C8B C7B C11B N2B . . . . -4.0(2) ?
C6B C7B C11B N2B . . . . 175.45(15) ?
C8B C7B C11B C12B . . . . 177.49(15) ?
C6B C7B C11B C12B . . . . -3.0(2) ?
C1B N1B C12B C4B . . . . 0.9(2) ?
C1B N1B C12B C11B . . . . 179.52(15) ?
C3B C4B C12B N1B . . . . -3.6(2) ?
C5B C4B C12B N1B . . . . 175.35(15) ?
C3B C4B C12B C11B . . . . 177.77(15) ?
C5B C4B C12B C11B . . . . -3.3(2) ?
N2B C11B C12B N1B . . . . 7.9(2) ?
C7B C11B C12B N1B . . . . -173.53(15) ?
N2B C11B C12B C4B . . . . -173.35(15) ?
C7B C11B C12B C4B . . . . 5.2(2) ?
N1B C1B C13B Cl1B . . . . 34.79(18) ?
C2B C1B C13B Cl1B . . . . -146.50(14) ?
N1B C1B C13B Cl2B . . . . 155.75(13) ?
C2B C1B C13B Cl2B . . . . -25.5(2) ?
N1B C1B C13B Cl3B . . . . -85.40(16) ?
C2B C1B C13B Cl3B . . . . 93.31(17) ?
N2B C10B C14B Cl4B . . . . 27.50(19) ?
C9B C10B C14B Cl4B . . . . -154.01(14) ?
N2B C10B C14B Cl5B . . . . 147.86(13) ?
C9B C10B C14B Cl5B . . . . -33.7(2) ?
N2B C10B C14B Cl6B . . . . -93.09(15) ?
C9B C10B C14B Cl6B . . . . 85.40(17) ?
